data_4108675
loop_
_publ_author_name
'Zhenyu Zhang'
'Jian Zhang'
'Tao Wu'
'Xianhui Bu'
'Pingyun Feng'

_publ_section_title
;
 Three-Dimensional Open Framework Built from Cu-S Icosahedral Clusters and
 Its Photocatalytic Property
;
_journal_name_full 'Journal of the American Chemical Society'
_journal_page_first 15238
_journal_page_last 15239
_journal_paper_doi 10.1021/ja805449p
_journal_volume 130
_journal_year 2008
_chemical_formula_sum 'C4 Cu8 Ge5 N8 S16'
_chemical_formula_weight 1544.35
_chemical_name_systematic
; 
 ? 
;
_space_group_IT_number 131
_symmetry_cell_setting tetragonal
_symmetry_space_group_name_Hall '-P 4c 2'
_symmetry_space_group_name_H-M 'P 42/m m c'
_atom_sites_solution_primary direct
_atom_sites_solution_secondary difmap
_audit_creation_method SHELXL-97
_cell_angle_alpha 90.00
_cell_angle_beta 90.00
_cell_angle_gamma 90.00
_cell_formula_units_Z 2
_cell_length_a 11.55170(10)
_cell_length_b 11.55170(10)
_cell_length_c 17.5999(4)
_cell_measurement_reflns_used 2444
_cell_measurement_temperature 273(2)
_cell_measurement_theta_max 21.88
_cell_measurement_theta_min 2.31
_cell_volume 2348.56(6)
_computing_cell_refinement 'Bruker SMART'
_computing_data_collection 'Bruker SMART'
_computing_data_reduction 'Bruker SAINT'
_computing_molecular_graphics 'Bruker SHELXTL'
_computing_publication_material 'Bruker SHELXTL'
_computing_structure_refinement 'SHELXL-97 (Sheldrick, 1997)'
_computing_structure_solution 'SHELXS-97 (Sheldrick, 1990)'
_diffrn_ambient_temperature 273(2)
_diffrn_measured_fraction_theta_full 0.998
_diffrn_measured_fraction_theta_max 0.998
_diffrn_measurement_device_type 'CCD area detector'
_diffrn_measurement_method 'phi and omega scans'
_diffrn_radiation_monochromator graphite
_diffrn_radiation_source 'fine-focus sealed tube'
_diffrn_radiation_type MoK\a
_diffrn_radiation_wavelength 0.71073
_diffrn_reflns_av_R_equivalents 0.0599
_diffrn_reflns_av_sigmaI/netI 0.0267
_diffrn_reflns_limit_h_max 12
_diffrn_reflns_limit_h_min -9
_diffrn_reflns_limit_k_max 11
_diffrn_reflns_limit_k_min -11
_diffrn_reflns_limit_l_max 15
_diffrn_reflns_limit_l_min -18
_diffrn_reflns_number 7661
_diffrn_reflns_theta_full 21.88
_diffrn_reflns_theta_max 21.88
_diffrn_reflns_theta_min 2.11
_exptl_absorpt_coefficient_mu 7.413
_exptl_absorpt_correction_type none
_exptl_crystal_density_diffrn 2.184
_exptl_crystal_F_000 1456
_refine_diff_density_max 1.177
_refine_diff_density_min -0.558
_refine_diff_density_rms 0.169
_refine_ls_extinction_method none
_refine_ls_goodness_of_fit_ref 1.094
_refine_ls_matrix_type full
_refine_ls_number_parameters 53
_refine_ls_number_reflns 831
_refine_ls_number_restraints 0
_refine_ls_restrained_S_all 1.094
_refine_ls_R_factor_all 0.0496
_refine_ls_R_factor_gt 0.0428
_refine_ls_shift/su_max 0.000
_refine_ls_shift/su_mean 0.000
_refine_ls_structure_factor_coef Fsqd
_refine_ls_weighting_details 'calc w=1/[\s^2^(Fo^2^)+(0.0832P)^2^+17.1112P] where P=(Fo^2^+2Fc^2^)/3'
_refine_ls_weighting_scheme calc
_refine_ls_wR_factor_gt 0.1484
_refine_ls_wR_factor_ref 0.1532
_reflns_number_gt 671
_reflns_number_total 831
_reflns_threshold_expression >2sigma(I)
_cod_data_source_file ja805449p_si_001.cif
_cod_data_source_block b
_cod_database_code 4108675

loop_
_symmetry_equiv_pos_as_xyz
'x, y, z'
'-y, x, z+1/2'
'-x, -y, z'
'y, -x, z+1/2'
'x, -y, -z'
'y, x, -z+1/2'
'-x, y, -z'
'-y, -x, -z+1/2'
'-x, -y, -z'
'y, -x, -z-1/2'
'x, y, -z'
'-y, x, -z-1/2'
'-x, y, z'
'-y, -x, z-1/2'
'x, -y, z'
'y, x, z-1/2'

loop_
_atom_site_label
_atom_site_type_symbol
_atom_site_fract_x
_atom_site_fract_y
_atom_site_fract_z
_atom_site_U_iso_or_equiv
_atom_site_adp_type
_atom_site_occupancy
_atom_site_symmetry_multiplicity
_atom_site_calc_flag
_atom_site_refinement_flags
Ge1 Ge 0.0000 0.36875(16) 0.0000 0.0298(6) Uani 1 4 d S
Ge2 Ge 0.0000 0.0000 0.2500 0.0280(8) Uani 1 8 d S
Ge3 Ge 0.36803(16) 0.0000 0.0000 0.0338(7) Uani 1 4 d S
Cu1 Cu 0.13745(10) 0.13433(10) 0.09126(7) 0.0412(6) Uani 1 1 d .
S1 S 0.2710(3) 0.1630(3) 0.0000 0.0391(9) Uani 1 2 d S
S2 S 0.0000 0.2706(3) 0.10659(18) 0.0360(9) Uani 1 2 d S
S5 S 0.5000 0.0000 -0.0951(3) 0.0471(15) Uani 1 4 d S
S3 S 0.1626(3) 0.0000 0.18180(18) 0.0341(9) Uani 1 2 d S
S4 S -0.1450(4) 0.5000 0.0000 0.0369(13) Uani 1 4 d S
N1 N 0.378(2) -0.174(3) 0.2424(11) 0.239(13) Uiso 1 1 d .
C2 C 0.5000 -0.171(3) 0.285(2) 0.192(14) Uiso 1 2 d S

loop_
_atom_site_aniso_label
_atom_site_aniso_U_11
_atom_site_aniso_U_22
_atom_site_aniso_U_33
_atom_site_aniso_U_23
_atom_site_aniso_U_13
_atom_site_aniso_U_12
Ge1 0.0286(12) 0.0240(12) 0.0367(12) 0.000 0.000 0.000
Ge2 0.0271(11) 0.0271(11) 0.0298(15) 0.000 0.000 0.000
Ge3 0.0214(12) 0.0471(14) 0.0330(11) 0.000 0.000 0.000
Cu1 0.0381(9) 0.0397(9) 0.0457(9) 0.0028(6) 0.0001(6) 0.0010(5)
S1 0.032(2) 0.039(2) 0.0466(19) 0.000 0.000 -0.0036(18)
S2 0.040(2) 0.030(2) 0.0376(18) 0.0032(16) 0.000 0.000
S5 0.032(3) 0.081(4) 0.029(3) 0.000 0.000 0.000
S3 0.029(2) 0.037(2) 0.0371(18) 0.000 0.0006(16) 0.000
S4 0.023(3) 0.029(3) 0.059(3) 0.000 0.000 0.000

loop_
_atom_type_symbol
_atom_type_description
_atom_type_scat_dispersion_real
_atom_type_scat_dispersion_imag
_atom_type_scat_source
Cu Cu 0.3201 1.2651 'International Tables Vol C Tables 4.2.6.8 and 6.1.1.4'
Ge Ge 0.1547 1.8001 'International Tables Vol C Tables 4.2.6.8 and 6.1.1.4'
S S 0.1246 0.1234 'International Tables Vol C Tables 4.2.6.8 and 6.1.1.4'
C C 0.0033 0.0016 'International Tables Vol C Tables 4.2.6.8 and 6.1.1.4'
N N 0.0061 0.0033 'International Tables Vol C Tables 4.2.6.8 and 6.1.1.4'

loop_
_geom_angle_atom_site_label_1
_geom_angle_atom_site_label_2
_geom_angle_atom_site_label_3
_geom_angle
_geom_angle_site_symmetry_1
_geom_angle_site_symmetry_3
S2 Ge1 S2 117.68(19) 11 .
S2 Ge1 S4 110.32(6) 11 9_565
S2 Ge1 S4 110.32(6) . 9_565
S2 Ge1 S4 110.32(6) 11 .
S2 Ge1 S4 110.32(6) . .
S4 Ge1 S4 95.70(17) 9_565 .
S3 Ge2 S3 114.85(17) 10_556 12_556
S3 Ge2 S3 106.85(8) 10_556 3
S3 Ge2 S3 106.85(8) 12_556 3
S3 Ge2 S3 106.85(8) 10_556 .
S3 Ge2 S3 106.85(8) 12_556 .
S3 Ge2 S3 114.85(17) 3 .
S1 Ge3 S1 118.5(2) 5 .
S1 Ge3 S5 110.14(7) 5 9_655
S1 Ge3 S5 110.14(7) . 9_655
S1 Ge3 S5 110.14(7) 5 .
S1 Ge3 S5 110.14(7) . .
S5 Ge3 S5 95.37(17) 9_655 .
S3 Cu1 S1 121.31(13) . .
S3 Cu1 S2 119.33(12) . .
S1 Cu1 S2 117.76(13) . .
Ge3 S1 Cu1 102.94(12) . 11
Ge3 S1 Cu1 102.94(12) . .
Cu1 S1 Cu1 91.01(14) 11 .
Ge1 S2 Cu1 105.01(11) . 13
Ge1 S2 Cu1 105.01(11) . .
Cu1 S2 Cu1 89.68(14) 13 .
Ge3 S5 Ge3 84.63(17) 9_655 .
Ge2 S3 Cu1 105.86(12) . 15
Ge2 S3 Cu1 105.86(12) . .
Cu1 S3 Cu1 87.54(13) 15 .
Ge1 S4 Ge1 84.30(17) 9_565 .
N1 C2 N1 124(3) . 13_655

loop_
_geom_bond_atom_site_label_1
_geom_bond_atom_site_label_2
_geom_bond_distance
_geom_bond_site_symmetry_2
Ge1 S2 2.192(3) 11
Ge1 S2 2.192(3) .
Ge1 S4 2.259(4) 9_565
Ge1 S4 2.259(4) .
Ge2 S3 2.229(3) 10_556
Ge2 S3 2.229(3) 12_556
Ge2 S3 2.229(3) 3
Ge2 S3 2.229(3) .
Ge3 S1 2.191(4) 5
Ge3 S1 2.191(4) .
Ge3 S5 2.265(4) 9_655
Ge3 S5 2.265(4) .
Cu1 S3 2.243(3) .
Cu1 S1 2.252(3) .
Cu1 S2 2.252(3) .
S1 Cu1 2.252(3) 11
S2 Cu1 2.252(3) 13
S5 Ge3 2.265(4) 9_655
S3 Cu1 2.243(3) 15
S4 Ge1 2.259(4) 9_565
N1 C2 1.59(3) .
C2 N1 1.59(3) 13_655
